data_7009884
loop_
_publ_author_name
'Gao, Yuan'
'Kuncheria, Joshi K.'
'Jenkins, Hilary A.'
'Puddephatt, Richard J.'
'Yap, Glenn P. A.'

_publ_section_title
;
 The interconversion of formic acid and hydrogen/carbon dioxide using a
 binuclear ruthenium complex catalyst
;
_journal_issue 18
_journal_name_full 'Journal of the Chemical Society, Dalton Transactions'
_journal_page_first 3212
_journal_paper_doi 10.1039/b004234j
_journal_year 2000
_chemical_formula_sum 'C55 H44 B F4 O5 P4 Ru2'
_chemical_formula_weight 1197.73
_chemical_name_systematic
; 
 ? 
;
_space_group_IT_number 14
_symmetry_cell_setting monoclinic
_symmetry_space_group_name_Hall '-P 2ybc'
_symmetry_space_group_name_H-M 'P 1 21/c 1'
_atom_sites_solution_hydrogens geom
_atom_sites_solution_primary direct
_atom_sites_solution_secondary difmap
_audit_creation_method SHELXL
_cell_angle_alpha 90.00
_cell_angle_beta 92.511(8)
_cell_angle_gamma 90.00
_cell_formula_units_Z 4
_cell_length_a 12.4371(11)
_cell_length_b 17.804(3)
_cell_length_c 27.390(4)
_cell_measurement_temperature 295(2)
_cell_volume 6059.1(15)
_computing_cell_refinement 'Siemens XSCANS'
_computing_data_collection 'Siemens XSCANS'
_computing_data_reduction 'Siemens SHELXTL'
_computing_molecular_graphics 'Siemens SHELXTL'
_computing_publication_material 'Siemens SHELXTL'
_computing_structure_refinement 'SHELXL-93 (Sheldrick, 1993)'
_computing_structure_solution 'SHELXS-86 (Sheldrick, 1990)'
_diffrn_ambient_temperature 295(2)
_diffrn_measurement_device 'Siemens P4'
_diffrn_measurement_method '\w scans'
_diffrn_radiation_monochromator graphite
_diffrn_radiation_source 'fine-focus sealed tube'
_diffrn_radiation_type MoK\a
_diffrn_radiation_wavelength 0.71073
_diffrn_reflns_av_R_equivalents 0.1704
_diffrn_reflns_av_sigmaI/netI 0.1792
_diffrn_reflns_limit_h_max 12
_diffrn_reflns_limit_h_min -11
_diffrn_reflns_limit_k_max 17
_diffrn_reflns_limit_k_min -17
_diffrn_reflns_limit_l_max 27
_diffrn_reflns_limit_l_min -27
_diffrn_reflns_number 21833
_diffrn_reflns_theta_max 20.78
_diffrn_reflns_theta_min 2.00
_exptl_absorpt_coefficient_mu 0.657
_exptl_absorpt_correction_T_max 0.2627
_exptl_absorpt_correction_T_min 0.2354
_exptl_absorpt_correction_type empirical
_exptl_crystal_density_diffrn 1.313
_exptl_crystal_F_000 2412
_exptl_crystal_size_max 0.04
_exptl_crystal_size_mid 0.01
_exptl_crystal_size_min 0.01
_refine_diff_density_max 2.627
_refine_diff_density_min -0.712
_refine_diff_density_rms 0.217
_refine_ls_extinction_coef 0.0019(6)
_refine_ls_extinction_expression Fc^*^=kFc[1+0.001xFc^2^\l^3^/sin(2\q)]^-1/4^
_refine_ls_extinction_method SHELXL
_refine_ls_goodness_of_fit_all 1.064
_refine_ls_goodness_of_fit_obs 1.272
_refine_ls_matrix_type full
_refine_ls_number_parameters 620
_refine_ls_number_reflns 5208
_refine_ls_number_restraints 0
_refine_ls_restrained_S_all 1.155
_refine_ls_restrained_S_obs 1.272
_refine_ls_R_factor_all 0.2108
_refine_ls_R_factor_obs 0.1154
_refine_ls_shift/esd_max 0.465
_refine_ls_shift/esd_mean 0.065
_refine_ls_structure_factor_coef Fsqd
_refine_ls_weighting_details 'w=1/[\s^2^(Fo^2^)+(0.2516P)^2^+0.0000P] where P=(Fo^2^+2Fc^2^)/3'
_refine_ls_weighting_scheme calc
_refine_ls_wR_factor_all 0.4324
_refine_ls_wR_factor_obs 0.3287
_reflns_number_observed 3101
_reflns_number_total 6280
_reflns_observed_criterion >2sigma(I)
_cod_data_source_file b004234j.txt
_cod_data_source_block ruh
_cod_depositor_comments
;
The following automatic conversions were performed:
'_symmetry_cell_setting' value 'Monoclinic' changed to 'monoclinic'
according to '/home/saulius/struct/CIF-dictionaries/cif_core.dic'
dictionary named 'cif_core.dic' version 2.4.1 from 2010-06-29.

Automatic conversion script
Id: cif_fix_enum 1527 2010-12-29 10:47:43Z saulius 

The following automatic conversions were performed:

'_refine_ls_weighting_scheme' value 'calc
w=1/[\s^2^(Fo^2^)+(0.2516P)^2^+0.0000P] where P=(Fo^2^+2Fc^2^)/3' was
changed to 'calc'. New tag '_refine_ls_weighting_details' was
created. The value of the new tag was set to
'w=1/[\s^2^(Fo^2^)+(0.2516P)^2^+0.0000P] where P=(Fo^2^+2Fc^2^)/3'.

Automatic conversion script
Id: cif_fix_values 3143 2015-03-26 13:38:13Z robertas 
;
_cod_original_cell_volume 6059.2(13)
_cod_original_sg_symbol_H-M P2(1)/c
_cod_database_code 7009884

loop_
_symmetry_equiv_pos_as_xyz
'x, y, z'
'-x, y+1/2, -z+1/2'
'-x, -y, -z'
'x, -y-1/2, z-1/2'

loop_
_atom_site_aniso_label
_atom_site_aniso_U_11
_atom_site_aniso_U_22
_atom_site_aniso_U_33
_atom_site_aniso_U_23
_atom_site_aniso_U_13
_atom_site_aniso_U_12
Ru1 0.0351(13) 0.050(2) 0.0408(14) -0.0042(11) 0.0016(9) -0.0018(10)
Ru2 0.0354(13) 0.046(2) 0.0358(13) -0.0022(10) 0.0027(9) -0.0013(11)
P1 0.036(4) 0.045(5) 0.043(4) -0.002(3) -0.001(3) 0.004(3)
P2 0.037(4) 0.051(5) 0.039(4) -0.004(3) 0.006(3) -0.002(3)
P3 0.038(4) 0.055(6) 0.036(4) -0.001(3) 0.001(3) -0.003(3)
P4 0.039(4) 0.048(5) 0.039(4) -0.001(3) 0.002(3) 0.001(3)
O1 0.045(11) 0.044(13) 0.054(12) -0.006(9) 0.015(9) 0.005(9)
O2 0.077(14) 0.122(22) 0.034(12) -0.012(12) 0.000(10) -0.007(13)
O3 0.060(14) 0.091(20) 0.106(17) 0.000(13) 0.010(11) 0.005(13)
O4 0.054(13) 0.099(20) 0.090(16) 0.014(13) -0.019(11) 0.008(12)
O5 0.080(15) 0.111(22) 0.071(16) 0.000(15) 0.016(12) 0.014(14)
C1 0.030(13) 0.031(17) 0.029(14) -0.002(12) -0.002(11) -0.001(11)
C2 0.029(14) 0.064(22) 0.044(17) 0.002(15) -0.025(12) -0.009(13)
C3 0.045(18) 0.089(27) 0.055(18) 0.016(17) -0.005(13) 0.020(17)
C4 0.074(22) 0.062(24) 0.036(16) 0.006(14) -0.018(14) 0.005(17)
C5 0.068(20) 0.111(34) 0.042(19) -0.012(20) 0.022(16) -0.004(19)
C6 0.056(16) 0.064(22) 0.024(14) -0.009(13) -0.011(11) 0.002(14)
C7 0.070(17) 0.031(18) 0.036(15) 0.009(13) 0.014(12) -0.010(14)
C11 0.049(17) 0.041(21) 0.081(21) -0.008(16) 0.013(15) 0.009(15)
C12 0.067(20) 0.040(21) 0.075(20) -0.044(17) -0.009(15) 0.015(15)
C13 0.076(25) 0.078(31) 0.131(32) -0.009(25) -0.033(22) 0.053(22)
C14 0.159(40) 0.135(41) 0.035(20) -0.014(21) -0.026(23) 0.001(33)
C15 0.161(36) 0.058(28) 0.076(25) -0.041(21) 0.016(24) 0.037(24)
C16 0.085(25) 0.091(33) 0.092(26) 0.007(24) -0.017(19) -0.009(22)
C21 0.035(15) 0.080(26) 0.036(16) 0.003(15) 0.006(12) 0.005(15)
C22 0.061(20) 0.050(24) 0.098(26) 0.002(20) 0.005(18) -0.024(17)
C23 0.105(27) 0.088(29) 0.039(18) 0.026(18) 0.009(17) 0.043(23)
C24 0.075(24) 0.094(32) 0.045(19) 0.003(20) -0.036(16) 0.022(20)
C25 0.085(25) 0.060(30) 0.131(36) -0.001(25) 0.013(24) 0.026(22)
C26 0.075(20) 0.051(21) 0.041(17) 0.007(15) -0.025(14) 0.017(16)
C31 0.033(14) 0.044(20) 0.060(19) -0.005(15) -0.008(12) 0.012(13)
C32 0.101(24) 0.057(23) 0.043(18) 0.013(15) 0.015(16) -0.004(19)
C33 0.105(28) 0.142(40) 0.087(28) -0.001(26) 0.056(23) 0.045(27)
C34 0.157(39) 0.078(34) 0.094(31) 0.008(24) 0.008(29) 0.022(28)
C35 0.078(25) 0.102(36) 0.093(29) 0.014(24) -0.013(20) -0.007(23)
C36 0.083(21) 0.078(26) 0.032(17) -0.019(17) 0.022(15) -0.004(18)
C41 0.039(16) 0.093(28) 0.060(20) -0.023(19) 0.013(15) 0.001(17)
C42 0.012(14) 0.080(24) 0.061(18) -0.011(16) -0.018(12) -0.008(13)
C43 0.059(21) 0.084(29) 0.059(19) 0.014(19) -0.009(15) 0.025(20)
C44 0.054(18) 0.039(23) 0.092(25) -0.006(18) -0.021(17) -0.014(16)
C45 0.116(31) 0.072(31) 0.117(31) 0.027(24) 0.022(25) -0.054(25)
C46 0.076(22) 0.126(35) 0.040(18) 0.020(19) -0.006(15) -0.056(22)
C51 0.022(12) 0.024(17) 0.053(17) 0.002(13) 0.011(12) 0.007(11)
C52 0.075(21) 0.099(31) 0.040(17) 0.001(19) -0.015(14) -0.039(20)
C53 0.128(29) 0.119(35) 0.033(18) 0.024(20) -0.009(18) -0.028(26)
C54 0.060(19) 0.063(27) 0.088(26) 0.025(20) 0.020(17) -0.007(17)
C55 0.034(16) 0.083(28) 0.056(18) -0.024(19) -0.031(13) 0.042(17)
C56 0.047(16) 0.047(20) 0.062(19) 0.001(15) -0.024(14) -0.002(14)
C61 0.043(16) 0.069(23) 0.049(18) 0.035(16) -0.016(13) -0.002(15)
C62 0.100(28) 0.121(37) 0.071(25) -0.001(23) -0.015(20) 0.006(25)
C63 0.077(22) 0.098(31) 0.080(25) 0.020(21) -0.050(19) 0.048(21)
C64 0.067(21) 0.109(32) 0.050(20) -0.007(20) 0.002(17) 0.038(19)
C65 0.071(21) 0.074(26) 0.066(24) 0.020(18) 0.034(17) 0.025(18)
C66 0.118(25) 0.059(23) 0.011(14) -0.012(13) 0.002(15) 0.043(20)
C71 0.067(18) 0.044(21) 0.034(15) -0.003(14) 0.017(14) -0.001(15)
C72 0.095(28) 0.105(32) 0.060(21) -0.032(21) 0.034(18) -0.030(22)
C73 0.034(17) 0.091(28) 0.075(21) -0.039(19) 0.001(15) -0.016(16)
C74 0.047(18) 0.107(32) 0.066(21) 0.030(21) -0.001(17) -0.003(21)
C75 0.053(23) 0.138(37) 0.078(24) -0.040(24) 0.002(17) 0.029(20)
C76 0.010(17) 0.184(44) 0.150(34) -0.096(31) -0.003(17) -0.018(18)
C81 0.060(18) 0.038(20) 0.044(16) -0.007(14) -0.007(14) 0.029(15)
C82 0.055(17) 0.060(23) 0.036(17) 0.018(15) -0.012(13) 0.011(15)
C83 0.051(18) 0.089(30) 0.064(23) -0.018(20) 0.009(16) 0.000(18)
C84 0.075(21) 0.066(27) 0.051(20) -0.019(19) -0.034(17) 0.005(19)
C85 0.138(32) 0.055(25) 0.073(24) 0.035(20) 0.048(23) 0.019(23)
C86 0.041(16) 0.080(26) 0.082(23) 0.048(20) 0.009(14) -0.013(16)

loop_
_atom_site_label
_atom_site_type_symbol
_atom_site_fract_x
_atom_site_fract_y
_atom_site_fract_z
_atom_site_U_iso_or_equiv
_atom_site_thermal_displace_type
_atom_site_occupancy
_atom_site_calc_flag
_atom_site_refinement_flags
_atom_site_disorder_group
Ru1 Ru 0.18136(15) 0.20990(13) 0.14736(7) 0.0419(8) Uani 1 d . .
Ru2 Ru 0.33562(14) 0.12056(13) 0.09203(7) 0.0390(8) Uani 1 d . .
P1 P 0.2447(5) 0.3214(4) 0.1110(2) 0.041(2) Uani 1 d . .
P2 P 0.1184(5) 0.0994(4) 0.1856(2) 0.042(2) Uani 1 d . .
P3 P 0.4027(5) 0.2306(4) 0.0556(2) 0.043(2) Uani 1 d . .
P4 P 0.2807(5) 0.0081(4) 0.1313(2) 0.042(2) Uani 1 d . .
O1 O 0.1108(13) 0.1494(10) 0.0491(6) 0.047(5) Uani 1 d . .
O2 O 0.2526(15) 0.2715(14) 0.2495(7) 0.078(7) Uani 1 d . .
O3 O -0.0401(16) 0.2761(13) 0.1473(8) 0.086(7) Uani 1 d . .
O4 O 0.5657(16) 0.0927(13) 0.1352(8) 0.082(7) Uani 1 d . .
O5 O 0.3655(16) 0.0393(15) -0.0002(8) 0.087(7) Uani 1 d . .
C1 C 0.1767(17) 0.1558(13) 0.0814(8) 0.030(6) Uani 1 d . .
C2 C 0.2331(17) 0.2468(16) 0.2120(10) 0.047(7) Uani 1 d . .
C3 C 0.0514(22) 0.2477(19) 0.1462(10) 0.063(9) Uani 1 d . .
C4 C 0.4796(25) 0.0993(17) 0.1219(9) 0.058(8) Uani 1 d . .
C5 C 0.3500(23) 0.0748(22) 0.0338(11) 0.073(11) Uani 1 d . .
C6 C 0.3786(19) 0.3110(16) 0.0928(8) 0.048(7) Uani 1 d . .
H6A H 0.4257(19) 0.3081(16) 0.1219(8) 0.058 Uiso 1 calc R .
H6B H 0.3982(19) 0.3556(16) 0.0750(8) 0.058 Uiso 1 calc R .
C7 C 0.2239(20) 0.0303(14) 0.1916(8) 0.045(7) Uani 1 d . .
H7A H 0.1955(20) -0.0153(14) 0.2056(8) 0.054 Uiso 1 calc R .
H7B H 0.2808(20) 0.0490(14) 0.2137(8) 0.054 Uiso 1 calc R .
C11 C 0.2491(21) 0.3977(16) 0.1504(10) 0.057(8) Uani 1 d . .
C12 C 0.3425(22) 0.4260(16) 0.1759(10) 0.061(8) Uani 1 d . .
H12A H 0.4080(22) 0.4042(16) 0.1688(10) 0.073 Uiso 1 calc R .
C13 C 0.3452(29) 0.4818(21) 0.2097(14) 0.096(13) Uani 1 d . .
H13A H 0.4108(29) 0.4978(21) 0.2237(14) 0.115 Uiso 1 calc R .
C14 C 0.2541(36) 0.5139(26) 0.2230(11) 0.111(15) Uani 1 d . .
H14A H 0.2570(36) 0.5504(26) 0.2473(11) 0.133 Uiso 1 calc R .
C15 C 0.1444(34) 0.4921(20) 0.1990(12) 0.098(13) Uani 1 d . .
H15A H 0.0803(34) 0.5150(20) 0.2071(12) 0.118 Uiso 1 calc R .
C16 C 0.1488(27) 0.4362(22) 0.1649(13) 0.090(11) Uani 1 d . .
H16A H 0.0843(27) 0.4210(22) 0.1496(13) 0.108 Uiso 1 calc R .
C21 C 0.1722(19) 0.3622(17) 0.0567(8) 0.051(8) Uani 1 d . .
C22 C 0.2108(23) 0.4239(18) 0.0346(12) 0.070(9) Uani 1 d . .
H22A H 0.2739(23) 0.4456(18) 0.0475(12) 0.084 Uiso 1 calc R .
C23 C 0.1596(27) 0.4568(21) -0.0070(10) 0.077(11) Uani 1 d . .
H23A H 0.1877(27) 0.4983(21) -0.0227(10) 0.093 Uiso 1 calc R .
C24 C 0.0624(26) 0.4220(23) -0.0229(10) 0.073(10) Uani 1 d . .
H24A H 0.0239(26) 0.4410(23) -0.0501(10) 0.087 Uiso 1 calc R .
C25 C 0.0261(29) 0.3642(23) -0.0005(15) 0.092(12) Uani 1 d . .
H25A H -0.0402(29) 0.3460(23) -0.0122(15) 0.110 Uiso 1 calc R .
C26 C 0.0740(21) 0.3258(17) 0.0388(9) 0.056(8) Uani 1 d . .
H26A H 0.0464(21) 0.2822(17) 0.0521(9) 0.068 Uiso 1 calc R .
C31 C 0.0858(18) 0.1111(16) 0.2460(10) 0.046(7) Uani 1 d . .
C32 C -0.0020(24) 0.1605(18) 0.2560(10) 0.067(9) Uani 1 d . .
H32A H -0.0407(24) 0.1821(18) 0.2297(10) 0.080 Uiso 1 calc R .
C33 C -0.0323(29) 0.1778(24) 0.3036(13) 0.110(14) Uani 1 d . .
H33A H -0.0909(29) 0.2087(24) 0.3089(13) 0.132 Uiso 1 calc R .
C34 C 0.0341(38) 0.1441(24) 0.3458(15) 0.109(13) Uani 1 d . .
H34A H 0.0247(38) 0.1578(24) 0.3781(15) 0.131 Uiso 1 calc R .
C35 C 0.1060(28) 0.0941(25) 0.3335(13) 0.091(12) Uani 1 d . .
H35A H 0.1443(28) 0.0693(25) 0.3586(13) 0.110 Uiso 1 calc R .
C36 C 0.1291(23) 0.0753(19) 0.2853(10) 0.064(9) Uani 1 d . .
H36A H 0.1767(23) 0.0360(19) 0.2803(10) 0.077 Uiso 1 calc R .
C41 C -0.0040(20) 0.0491(20) 0.1599(10) 0.064(9) Uani 1 d . .
C42 C -0.0680(17) 0.0803(17) 0.1214(9) 0.052(8) Uani 1 d . .
H42A H -0.0504(17) 0.1257(17) 0.1069(9) 0.062 Uiso 1 calc R .
C43 C -0.1559(22) 0.0412(21) 0.1067(10) 0.068(9) Uani 1 d . .
H43A H -0.1991(22) 0.0605(21) 0.0811(10) 0.081 Uiso 1 calc R .
C44 C -0.1856(22) -0.0248(18) 0.1269(12) 0.062(8) Uani 1 d . .
H44A H -0.2489(22) -0.0487(18) 0.1163(12) 0.075 Uiso 1 calc R .
C45 C -0.1207(31) -0.0550(22) 0.1630(13) 0.101(13) Uani 1 d . .
H45A H -0.1411(31) -0.1009(22) 0.1760(13) 0.121 Uiso 1 calc R .
C46 C -0.0256(24) -0.0224(22) 0.1822(10) 0.081(11) Uani 1 d . .
H46A H 0.0186(24) -0.0443(22) 0.2065(10) 0.097 Uiso 1 calc R .
C51 C 0.1843(16) -0.0518(14) 0.0996(9) 0.033(6) Uani 1 d . .
C52 C 0.1664(23) -0.1199(20) 0.1206(10) 0.072(10) Uani 1 d . .
H52A H 0.2024(23) -0.1327(20) 0.1499(10) 0.086 Uiso 1 calc R .
C53 C 0.0890(28) -0.1738(23) 0.0966(10) 0.094(12) Uani 1 d . .
H53A H 0.0753(28) -0.2200(23) 0.1109(10) 0.113 Uiso 1 calc R .
C54 C 0.0367(23) -0.1530(20) 0.0514(11) 0.070(10) Uani 1 d . .
H54A H -0.0113(23) -0.1852(20) 0.0349(11) 0.084 Uiso 1 calc R .
C55 C 0.0600(19) -0.0838(19) 0.0334(10) 0.059(9) Uani 1 d . .
H55A H 0.0268(19) -0.0685(19) 0.0039(10) 0.070 Uiso 1 calc R .
C56 C 0.1323(19) -0.0349(16) 0.0578(10) 0.053(8) Uani 1 d . .
H56A H 0.1445(19) 0.0118(16) 0.0439(10) 0.063 Uiso 1 calc R .
C61 C 0.3917(19) -0.0541(17) 0.1449(9) 0.054(8) Uani 1 d . .
C62 C 0.4317(28) -0.0702(23) 0.1940(12) 0.098(12) Uani 1 d . .
H62A H 0.3989(28) -0.0501(23) 0.2209(12) 0.117 Uiso 1 calc R .
C63 C 0.5202(24) -0.1166(20) 0.1996(12) 0.087(12) Uani 1 d . .
H63A H 0.5482(24) -0.1266(20) 0.2310(12) 0.104 Uiso 1 calc R .
C64 C 0.5697(23) -0.1496(20) 0.1593(11) 0.076(10) Uani 1 d . .
H64A H 0.6290(23) -0.1809(20) 0.1641(11) 0.091 Uiso 1 calc R .
C65 C 0.5313(23) -0.1355(18) 0.1162(12) 0.070(9) Uani 1 d . .
H65A H 0.5630(23) -0.1581(18) 0.0898(12) 0.084 Uiso 1 calc R .
C66 C 0.4440(26) -0.0877(17) 0.1069(8) 0.063(9) Uani 1 d . .
H66A H 0.4205(26) -0.0782(17) 0.0748(8) 0.075 Uiso 1 calc R .
C71 C 0.5508(21) 0.2266(16) 0.0490(9) 0.048(7) Uani 1 d . .
C72 C 0.5934(28) 0.1823(21) 0.0162(11) 0.086(11) Uani 1 d . .
H72A H 0.5486(28) 0.1531(21) -0.0042(11) 0.103 Uiso 1 calc R .
C73 C 0.7022(22) 0.1790(19) 0.0119(10) 0.067(9) Uani 1 d . .
H73A H 0.7322(22) 0.1464(19) -0.0102(10) 0.080 Uiso 1 calc R .
C74 C 0.7653(23) 0.2240(22) 0.0405(11) 0.073(10) Uani 1 d . .
H74A H 0.8394(23) 0.2245(22) 0.0370(11) 0.088 Uiso 1 calc R .
C75 C 0.7240(25) 0.2655(23) 0.0721(12) 0.090(12) Uani 1 d . .
H75A H 0.7688(25) 0.2966(23) 0.0912(12) 0.107 Uiso 1 calc R .
C76 C 0.6204(20) 0.2664(24) 0.0790(13) 0.115(16) Uani 1 d . .
H76A H 0.5940(20) 0.2943(24) 0.1045(13) 0.138 Uiso 1 calc R .
C81 C 0.3540(21) 0.2600(16) -0.0061(9) 0.048(7) Uani 1 d . .
C82 C 0.2683(19) 0.2181(16) -0.0309(9) 0.051(8) Uani 1 d . .
H82A H 0.2335(19) 0.1782(16) -0.0164(9) 0.061 Uiso 1 calc R .
C83 C 0.2435(22) 0.2411(22) -0.0758(11) 0.068(9) Uani 1 d . .
H83A H 0.1893(22) 0.2139(22) -0.0924(11) 0.081 Uiso 1 calc R .
C84 C 0.2858(25) 0.2987(20) -0.1014(11) 0.065(9) Uani 1 d . .
H84A H 0.2577(25) 0.3129(20) -0.1321(11) 0.078 Uiso 1 calc R .
C85 C 0.3706(31) 0.3339(19) -0.0796(12) 0.088(11) Uani 1 d . .
H85A H 0.4052(31) 0.3715(19) -0.0965(12) 0.105 Uiso 1 calc R .
C86 C 0.4097(21) 0.3145(18) -0.0302(11) 0.067(9) Uani 1 d . .
H86A H 0.4697(21) 0.3379(18) -0.0156(11) 0.081 Uiso 1 calc R .
B1 B 0.6039(39) 0.2697(31) 0.2095(17) 0.024(12) Uiso 0.50 d P .
F1 F 0.6460(26) 0.3264(22) 0.1982(12) 0.081(10) Uiso 0.50 d P .
F2 F 0.5177(19) 0.2551(15) 0.1987(8) 0.040(6) Uiso 0.50 d P .
F3 F -0.3230(18) 0.2981(15) -0.1502(9) 0.042(7) Uiso 0.50 d P .
F4 F -0.2715(27) 0.3721(22) -0.0577(13) 0.085(10) Uiso 0.50 d P .
B1' B -0.3040(81) 0.3817(69) -0.1090(38) 0.127(33) Uiso 0.50 d P .

loop_
_atom_type_symbol
_atom_type_description
_atom_type_scat_dispersion_real
_atom_type_scat_dispersion_imag
_atom_type_scat_source
C C 0.0033 0.0016 'International Tables Vol C Tables 4.2.6.8 and 6.1.1.4'
H H 0.0000 0.0000 'International Tables Vol C Tables 4.2.6.8 and 6.1.1.4'
B B 0.0013 0.0007 'International Tables Vol C Tables 4.2.6.8 and 6.1.1.4'
O O 0.0106 0.0060 'International Tables Vol C Tables 4.2.6.8 and 6.1.1.4'
F F 0.0171 0.0103 'International Tables Vol C Tables 4.2.6.8 and 6.1.1.4'
P P 0.1023 0.0942 'International Tables Vol C Tables 4.2.6.8 and 6.1.1.4'
Ru Ru -1.2594 0.8363 'International Tables Vol C Tables 4.2.6.8 and 6.1.1.4'

loop_
_geom_angle_atom_site_label_1
_geom_angle_atom_site_label_2
_geom_angle_atom_site_label_3
_geom_angle
_geom_angle_site_symmetry_1
_geom_angle_site_symmetry_3
_geom_angle_publ_flag
C3 Ru1 C2 98.8(12) . . ?
C3 Ru1 C1 100.0(11) . . ?
C2 Ru1 C1 161.1(10) . . ?
C3 Ru1 P1 89.6(11) . . ?
C2 Ru1 P1 89.8(8) . . ?
C1 Ru1 P1 91.2(7) . . ?
C3 Ru1 P2 90.3(11) . . ?
C2 Ru1 P2 88.9(8) . . ?
C1 Ru1 P2 90.1(7) . . ?
P1 Ru1 P2 178.7(3) . . ?
C3 Ru1 Ru2 144.7(9) . . ?
C2 Ru1 Ru2 116.5(7) . . ?
C1 Ru1 Ru2 44.7(6) . . ?
P1 Ru1 Ru2 90.0(2) . . ?
P2 Ru1 Ru2 90.8(2) . . ?
C5 Ru2 C4 99.0(12) . . ?
C5 Ru2 C1 98.2(11) . . ?
C4 Ru2 C1 162.7(10) . . ?
C5 Ru2 P3 87.2(12) . . ?
C4 Ru2 P3 90.2(9) . . ?
C1 Ru2 P3 92.4(7) . . ?
C5 Ru2 P4 93.5(12) . . ?
C4 Ru2 P4 85.7(9) . . ?
C1 Ru2 P4 91.6(7) . . ?
P3 Ru2 P4 175.9(2) . . ?
C5 Ru2 Ru1 141.8(10) . . ?
C4 Ru2 Ru1 119.2(8) . . ?
C1 Ru2 Ru1 43.7(6) . . ?
P3 Ru2 Ru1 91.1(2) . . ?
P4 Ru2 Ru1 90.9(2) . . ?
C11 P1 C6 104.6(12) . . ?
C11 P1 C21 101.1(14) . . ?
C6 P1 C21 104.2(11) . . ?
C11 P1 Ru1 113.4(10) . . ?
C6 P1 Ru1 111.4(10) . . ?
C21 P1 Ru1 120.4(10) . . ?
C31 P2 C7 101.3(11) . . ?
C31 P2 C41 101.3(12) . . ?
C7 P2 C41 106.5(13) . . ?
C31 P2 Ru1 114.6(10) . . ?
C7 P2 Ru1 110.7(8) . . ?
C41 P2 Ru1 120.5(11) . . ?
C6 P3 C71 106.1(12) . . ?
C6 P3 C81 103.8(12) . . ?
C71 P3 C81 102.0(11) . . ?
C6 P3 Ru2 110.6(9) . . ?
C71 P3 Ru2 112.2(9) . . ?
C81 P3 Ru2 120.8(10) . . ?
C51 P4 C61 103.0(12) . . ?
C51 P4 C7 106.4(11) . . ?
C61 P4 C7 105.3(12) . . ?
C51 P4 Ru2 118.5(9) . . ?
C61 P4 Ru2 112.2(9) . . ?
C7 P4 Ru2 110.4(9) . . ?
O1 C1 Ru1 134.1(17) . . ?
O1 C1 Ru2 134.2(17) . . ?
Ru1 C1 Ru2 91.6(9) . . ?
O2 C2 Ru1 172.8(22) . . ?
O3 C3 Ru1 177.2(24) . . ?
O4 C4 Ru2 172.2(26) . . ?
O5 C5 Ru2 172.0(32) . . ?
P1 C6 P3 115.3(14) . . ?
P2 C7 P4 111.5(12) . . ?
C12 C11 C16 112.3(26) . . ?
C12 C11 P1 125.9(20) . . ?
C16 C11 P1 121.5(23) . . ?
C13 C12 C11 126.2(27) . . ?
C14 C13 C12 120.2(34) . . ?
C13 C14 C15 121.6(34) . . ?
C16 C15 C14 114.4(33) . . ?
C15 C16 C11 125.2(31) . . ?
C22 C21 C26 121.5(24) . . ?
C22 C21 P1 120.6(21) . . ?
C26 C21 P1 118.0(21) . . ?
C21 C22 C23 122.9(28) . . ?
C24 C23 C22 114.7(31) . . ?
C25 C24 C23 121.1(30) . . ?
C24 C25 C26 128.0(36) . . ?
C21 C26 C25 111.6(29) . . ?
C36 C31 C32 114.9(26) . . ?
C36 C31 P2 127.2(21) . . ?
C32 C31 P2 117.8(20) . . ?
C31 C32 C33 123.0(29) . . ?
C34 C33 C32 117.6(32) . . ?
C35 C34 C33 115.2(36) . . ?
C34 C35 C36 124.8(36) . . ?
C31 C36 C35 123.3(32) . . ?
C42 C41 C46 123.9(25) . . ?
C42 C41 P2 121.0(25) . . ?
C46 C41 P2 115.1(21) . . ?
C43 C42 C41 116.4(28) . . ?
C42 C43 C44 124.1(26) . . ?
C45 C44 C43 118.4(27) . . ?
C44 C45 C46 125.0(31) . . ?
C45 C46 C41 112.1(28) . . ?
C56 C51 C52 118.9(23) . . ?
C56 C51 P4 124.9(21) . . ?
C52 C51 P4 116.2(18) . . ?
C51 C52 C53 120.0(25) . . ?
C54 C53 C52 118.6(32) . . ?
C55 C54 C53 117.0(30) . . ?
C54 C55 C56 122.1(26) . . ?
C51 C56 C55 123.4(27) . . ?
C66 C61 C62 117.3(27) . . ?
C66 C61 P4 119.5(19) . . ?
C62 C61 P4 123.2(25) . . ?
C63 C62 C61 117.7(32) . . ?
C62 C63 C64 122.2(28) . . ?
C65 C64 C63 118.8(28) . . ?
C64 C65 C66 122.9(28) . . ?
C61 C66 C65 121.0(23) . . ?
C72 C71 C76 117.1(27) . . ?
C72 C71 P3 121.2(23) . . ?
C76 C71 P3 121.7(21) . . ?
C71 C72 C73 120.8(29) . . ?
C72 C73 C74 118.6(29) . . ?
C75 C74 C73 120.0(30) . . ?
C76 C75 C74 122.5(34) . . ?
C75 C76 C71 120.6(31) . . ?
C86 C81 C82 120.9(24) . . ?
C86 C81 P3 119.1(21) . . ?
C82 C81 P3 119.4(21) . . ?
C83 C82 C81 114.6(27) . . ?
C82 C83 C84 129.3(29) . . ?
C85 C84 C83 115.9(28) . . ?
C84 C85 C86 121.7(29) . . ?
C81 C86 C85 117.2(27) . . ?
F1 B1 F2 123.6(50) . . ?

loop_
_geom_bond_atom_site_label_1
_geom_bond_atom_site_label_2
_geom_bond_distance
_geom_bond_site_symmetry_2
_geom_bond_publ_flag
Ru1 C3 1.75(3) . ?
Ru1 C2 1.97(3) . ?
Ru1 C1 2.05(2) . ?
Ru1 P1 2.370(8) . ?
Ru1 P2 2.378(8) . ?
Ru1 Ru2 2.960(3) . ?
Ru2 C5 1.81(3) . ?
Ru2 C4 1.97(3) . ?
Ru2 C1 2.08(2) . ?
Ru2 P3 2.367(8) . ?
Ru2 P4 2.386(8) . ?
P1 C11 1.73(3) . ?
P1 C6 1.77(2) . ?
P1 C21 1.85(2) . ?
P2 C31 1.73(3) . ?
P2 C7 1.80(3) . ?
P2 C41 1.88(3) . ?
P3 C6 1.79(3) . ?
P3 C71 1.86(3) . ?
P3 C81 1.85(2) . ?
P4 C51 1.80(2) . ?
P4 C61 1.80(3) . ?
P4 C7 1.87(2) . ?
O1 C1 1.19(2) . ?
O2 C2 1.13(3) . ?
O3 C3 1.25(3) . ?
O4 C4 1.12(3) . ?
O5 C5 1.15(3) . ?
C11 C12 1.42(4) . ?
C11 C16 1.49(4) . ?
C12 C13 1.36(4) . ?
C13 C14 1.33(5) . ?
C14 C15 1.54(5) . ?
C15 C16 1.37(4) . ?
C21 C22 1.35(4) . ?
C21 C26 1.45(4) . ?
C22 C23 1.41(4) . ?
C23 C24 1.41(4) . ?
C24 C25 1.29(4) . ?
C25 C26 1.39(4) . ?
C31 C36 1.34(4) . ?
C31 C32 1.44(4) . ?
C32 C33 1.41(4) . ?
C33 C34 1.52(5) . ?
C34 C35 1.32(5) . ?
C35 C36 1.41(4) . ?
C41 C42 1.41(4) . ?
C41 C46 1.44(4) . ?
C42 C43 1.34(4) . ?
C43 C44 1.36(4) . ?
C44 C45 1.36(4) . ?
C45 C46 1.40(4) . ?
C51 C56 1.32(3) . ?
C51 C52 1.36(4) . ?
C52 C53 1.49(4) . ?
C53 C54 1.42(4) . ?
C54 C55 1.36(4) . ?
C55 C56 1.40(4) . ?
C61 C66 1.39(4) . ?
C61 C62 1.44(4) . ?
C62 C63 1.38(4) . ?
C63 C64 1.41(4) . ?
C64 C65 1.28(4) . ?
C65 C66 1.39(4) . ?
C71 C72 1.32(4) . ?
C71 C76 1.37(4) . ?
C72 C73 1.36(4) . ?
C73 C74 1.35(4) . ?
C74 C75 1.26(4) . ?
C75 C76 1.31(4) . ?
C81 C86 1.38(4) . ?
C81 C82 1.45(4) . ?
C82 C83 1.32(4) . ?
C83 C84 1.36(4) . ?
C84 C85 1.34(4) . ?
C85 C86 1.46(4) . ?
B1 F1 1.18(6) . ?
B1 F2 1.13(5) . ?
F4 B1' 1.45(10) . ?
